data_7204689
loop_
_publ_author_name
'Roberts, John L.'
'Marshall, Paul A.'
'Jones, Anthony C.'
'Chalker, Paul R.'
'Bickley, Jamie F.'
'Williams, Paul A.'
'Taylor, Stephen'
'Smith, Lesley M.'
'Critchlow, Gary W.'
'Schumacher, Marcus'
'Lindner, Johannes'

_publ_section_title
;
 Deposition of hafnium silicate films by liquid injection MOCVD using a
 single source or dual source approach
;
_journal_issue 3
_journal_name_full 'Journal of Materials Chemistry'
_journal_page_first 391
_journal_paper_doi 10.1039/b305665c
_journal_volume 14
_journal_year 2004
_chemical_formula_sum 'C28 H71 Hf N O4 Si4'
_chemical_formula_weight 776.71
_chemical_name_systematic
;
?
;
_space_group_IT_number 61
_symmetry_cell_setting orthorhombic
_symmetry_space_group_name_Hall '-P 2ac 2ab'
_symmetry_space_group_name_H-M 'P b c a'
_atom_sites_solution_hydrogens geom
_atom_sites_solution_primary direct
_atom_sites_solution_secondary difmap
_audit_creation_method SHELXL-97
_cell_angle_alpha 90.00
_cell_angle_beta 90.00
_cell_angle_gamma 90.00
_cell_formula_units_Z 8
_cell_length_a 18.4262(11)
_cell_length_b 20.7941(12)
_cell_length_c 21.1986(12)
_cell_measurement_temperature 100(2)
_cell_volume 8122.4(8)
_computing_structure_refinement 'SHELXL-97 (Sheldrick, 1997)'
_computing_structure_solution 'SHELXS-97 (Sheldrick, 1990)'
_diffrn_ambient_temperature 100(2)
_diffrn_measured_fraction_theta_full 0.950
_diffrn_measured_fraction_theta_max 0.950
_diffrn_measurement_device_type 'Bruker Smart APEX CCD'
_diffrn_measurement_method '/w scans'
_diffrn_radiation_monochromator graphite
_diffrn_radiation_source 'fine-focus sealed tube'
_diffrn_radiation_type MoK\a
_diffrn_radiation_wavelength 0.71073
_diffrn_reflns_av_R_equivalents 0.0392
_diffrn_reflns_av_sigmaI/netI 0.0353
_diffrn_reflns_limit_h_max 24
_diffrn_reflns_limit_h_min -23
_diffrn_reflns_limit_k_max 26
_diffrn_reflns_limit_k_min -24
_diffrn_reflns_limit_l_max 28
_diffrn_reflns_limit_l_min -17
_diffrn_reflns_number 48893
_diffrn_reflns_theta_full 28.31
_diffrn_reflns_theta_max 28.31
_diffrn_reflns_theta_min 1.76
_exptl_absorpt_coefficient_mu 2.714
_exptl_absorpt_correction_type none
_exptl_crystal_colour Colourless
_exptl_crystal_density_diffrn 1.270
_exptl_crystal_density_method 'not measured'
_exptl_crystal_description Block
_exptl_crystal_F_000 3248
_exptl_crystal_size_max 0.3
_exptl_crystal_size_mid 0.2
_exptl_crystal_size_min 0.15
_refine_diff_density_max 1.095
_refine_diff_density_min -0.484
_refine_diff_density_rms 0.092
_refine_ls_extinction_method none
_refine_ls_goodness_of_fit_ref 1.020
_refine_ls_hydrogen_treatment mixed
_refine_ls_matrix_type full
_refine_ls_number_parameters 365
_refine_ls_number_reflns 9607
_refine_ls_number_restraints 0
_refine_ls_restrained_S_all 1.020
_refine_ls_R_factor_all 0.0475
_refine_ls_R_factor_gt 0.0272
_refine_ls_shift/su_max 0.004
_refine_ls_shift/su_mean 0.000
_refine_ls_structure_factor_coef Fsqd
_refine_ls_weighting_details 'calc w=1/[\s^2^(Fo^2^)+(0.0308P)^2^+1.6581P] where P=(Fo^2^+2Fc^2^)/3'
_refine_ls_weighting_scheme calc
_refine_ls_wR_factor_gt 0.0586
_refine_ls_wR_factor_ref 0.0644
_reflns_number_gt 7189
_reflns_number_total 9607
_reflns_threshold_expression >2sigma(I)
_cod_data_source_file b305665c.txt
_cod_data_source_block tony80m
_cod_depositor_comments
;
The following automatic conversions were performed:
'_symmetry_cell_setting' value 'Orthorhombic' changed to 'orthorhombic'
according to '/home/saulius/struct/CIF-dictionaries/cif_core.dic'
dictionary named 'cif_core.dic' version 2.4.1 from 2010-06-29.

Automatic conversion script
Id: cif_fix_enum 1527 2010-12-29 10:47:43Z saulius 
;
_cod_original_sg_symbol_H-M 'P bca'
_cod_database_code 7204689

loop_
_symmetry_equiv_pos_as_xyz
'x, y, z'
'-x+1/2, -y, z+1/2'
'-x, y+1/2, -z+1/2'
'x+1/2, -y+1/2, -z'
'-x, -y, -z'
'x-1/2, y, -z-1/2'
'x, -y-1/2, z-1/2'
'-x-1/2, y-1/2, z'

loop_
_atom_site_label
_atom_site_type_symbol
_atom_site_fract_x
_atom_site_fract_y
_atom_site_fract_z
_atom_site_U_iso_or_equiv
_atom_site_adp_type
_atom_site_occupancy
_atom_site_symmetry_multiplicity
_atom_site_calc_flag
_atom_site_refinement_flags
_atom_site_disorder_assembly
_atom_site_disorder_group
C1 C 0.37246(19) 0.21781(18) 0.59635(18) 0.0575(11) Uani 1 1 d . . .
H1A H 0.4207 0.1987 0.5910 0.086 Uiso 1 1 calc R . .
H1B H 0.3712 0.2425 0.6357 0.086 Uiso 1 1 calc R . .
H1C H 0.3621 0.2464 0.5607 0.086 Uiso 1 1 calc R . .
C2 C 0.32378(18) 0.10124(18) 0.66878(15) 0.0452(9) Uani 1 1 d . . .
H2A H 0.2862 0.0682 0.6730 0.068 Uiso 1 1 calc R . .
H2B H 0.3250 0.1277 0.7070 0.068 Uiso 1 1 calc R . .
H2C H 0.3711 0.0806 0.6628 0.068 Uiso 1 1 calc R . .
C3 C 0.20985(15) 0.18854(14) 0.60942(14) 0.0320(7) Uani 1 1 d . . .
C4 C 0.20398(17) 0.22539(16) 0.67234(16) 0.0435(8) Uani 1 1 d . . .
H4A H 0.2396 0.2604 0.6729 0.065 Uiso 1 1 calc R . .
H4B H 0.2136 0.1959 0.7074 0.065 Uiso 1 1 calc R . .
H4C H 0.1550 0.2433 0.6766 0.065 Uiso 1 1 calc R . .
C5 C 0.15277(16) 0.13454(16) 0.60847(17) 0.0438(8) Uani 1 1 d . . .
H5A H 0.1619 0.1048 0.6434 0.066 Uiso 1 1 calc R . .
H5B H 0.1558 0.1112 0.5684 0.066 Uiso 1 1 calc R . .
H5C H 0.1042 0.1532 0.6130 0.066 Uiso 1 1 calc R . .
C6 C 0.1946(2) 0.2355(2) 0.55539(18) 0.0625(12) Uani 1 1 d . . .
H6A H 0.1444 0.2508 0.5582 0.094 Uiso 1 1 calc R . .
H6B H 0.2019 0.2136 0.5149 0.094 Uiso 1 1 calc R . .
H6C H 0.2279 0.2722 0.5584 0.094 Uiso 1 1 calc R . .
C7 C 0.34217(18) 0.16042(16) 0.26679(14) 0.0441(8) Uani 1 1 d . . .
H7A H 0.3757 0.1250 0.2578 0.066 Uiso 1 1 calc R . .
H7B H 0.3550 0.1977 0.2408 0.066 Uiso 1 1 calc R . .
H7C H 0.2924 0.1469 0.2571 0.066 Uiso 1 1 calc R . .
C8 C 0.28510(18) 0.24965(17) 0.36695(19) 0.0528(10) Uani 1 1 d . . .
H8A H 0.2358 0.2366 0.3551 0.079 Uiso 1 1 calc R . .
H8B H 0.2995 0.2872 0.3420 0.079 Uiso 1 1 calc R . .
H8C H 0.2863 0.2607 0.4119 0.079 Uiso 1 1 calc R . .
C9 C 0.44466(17) 0.20906(15) 0.36875(15) 0.0387(7) Uani 1 1 d . . .
C10 C 0.49733(18) 0.15282(19) 0.35889(19) 0.0568(10) Uani 1 1 d . . .
H10A H 0.5467 0.1665 0.3697 0.085 Uiso 1 1 calc R . .
H10B H 0.4959 0.1392 0.3147 0.085 Uiso 1 1 calc R . .
H10C H 0.4831 0.1168 0.3860 0.085 Uiso 1 1 calc R . .
C11 C 0.4507(2) 0.23088(19) 0.43737(18) 0.0569(10) Uani 1 1 d . . .
H11A H 0.5015 0.2410 0.4471 0.085 Uiso 1 1 calc R . .
H11B H 0.4339 0.1964 0.4652 0.085 Uiso 1 1 calc R . .
H11C H 0.4208 0.2693 0.4438 0.085 Uiso 1 1 calc R . .
C12 C 0.4655(2) 0.2648(2) 0.3245(2) 0.0779(14) Uani 1 1 d . . .
H12A H 0.4337 0.3016 0.3326 0.117 Uiso 1 1 calc R . .
H12B H 0.4599 0.2510 0.2806 0.117 Uiso 1 1 calc R . .
H12C H 0.5160 0.2771 0.3322 0.117 Uiso 1 1 calc R . .
C13 C 0.3982(2) -0.14300(18) 0.44833(17) 0.0626(12) Uani 1 1 d . . .
H13A H 0.4070 -0.1389 0.4938 0.094 Uiso 1 1 calc R . .
H13B H 0.4324 -0.1741 0.4303 0.094 Uiso 1 1 calc R . .
H13C H 0.3484 -0.1578 0.4412 0.094 Uiso 1 1 calc R . .
C14 C 0.50629(18) -0.0384(2) 0.4232(2) 0.0729(14) Uani 1 1 d . . .
H14A H 0.5124 0.0064 0.4100 0.109 Uiso 1 1 calc R . .
H14B H 0.5389 -0.0660 0.3986 0.109 Uiso 1 1 calc R . .
H14C H 0.5180 -0.0424 0.4682 0.109 Uiso 1 1 calc R . .
C15 C 0.39390(17) -0.07116(14) 0.32285(14) 0.0334(7) Uani 1 1 d . . .
C16 C 0.4364(2) -0.12700(18) 0.29432(17) 0.0590(11) Uani 1 1 d . . .
H16A H 0.4195 -0.1675 0.3128 0.088 Uiso 1 1 calc R . .
H16B H 0.4882 -0.1214 0.3032 0.088 Uiso 1 1 calc R . .
H16C H 0.4287 -0.1279 0.2486 0.088 Uiso 1 1 calc R . .
C17 C 0.4145(3) -0.00959(19) 0.28928(18) 0.0863(16) Uani 1 1 d . . .
H17A H 0.4000 -0.0124 0.2449 0.129 Uiso 1 1 calc R . .
H17B H 0.4671 -0.0033 0.2920 0.129 Uiso 1 1 calc R . .
H17C H 0.3897 0.0268 0.3093 0.129 Uiso 1 1 calc R . .
C18 C 0.3133(2) -0.0831(2) 0.31229(19) 0.0690(13) Uani 1 1 d . . .
H18A H 0.3039 -0.0883 0.2671 0.103 Uiso 1 1 calc R . .
H18B H 0.2854 -0.0465 0.3284 0.103 Uiso 1 1 calc R . .
H18C H 0.2986 -0.1223 0.3346 0.103 Uiso 1 1 calc R . .
C19 C 0.1573(2) 0.0767(2) 0.29252(17) 0.0722(14) Uani 1 1 d . . .
H19A H 0.1720 0.1220 0.2933 0.108 Uiso 1 1 calc R . .
H19B H 0.1186 0.0707 0.2614 0.108 Uiso 1 1 calc R . .
H19C H 0.1991 0.0499 0.2810 0.108 Uiso 1 1 calc R . .
C20 C 0.0862(2) -0.02962(17) 0.36362(19) 0.0614(11) Uani 1 1 d . . .
H20A H 0.1250 -0.0595 0.3519 0.092 Uiso 1 1 calc R . .
H20B H 0.0486 -0.0299 0.3309 0.092 Uiso 1 1 calc R . .
H20C H 0.0649 -0.0430 0.4039 0.092 Uiso 1 1 calc R . .
C21 C 0.05085(15) 0.10933(15) 0.39831(15) 0.0353(7) Uani 1 1 d . . .
C22 C 0.0793(2) 0.17849(18) 0.4012(2) 0.0788(14) Uani 1 1 d . . .
H22A H 0.0407 0.2070 0.4164 0.118 Uiso 1 1 calc R . .
H22B H 0.0945 0.1921 0.3590 0.118 Uiso 1 1 calc R . .
H22C H 0.1207 0.1806 0.4300 0.118 Uiso 1 1 calc R . .
C23 C 0.02353(19) 0.0907(2) 0.46368(15) 0.0515(9) Uani 1 1 d . . .
H23A H 0.0636 0.0931 0.4940 0.077 Uiso 1 1 calc R . .
H23B H 0.0046 0.0466 0.4626 0.077 Uiso 1 1 calc R . .
H23C H -0.0152 0.1202 0.4765 0.077 Uiso 1 1 calc R . .
C24 C -0.01368(17) 0.10758(19) 0.35259(16) 0.0518(10) Uani 1 1 d . . .
H24A H -0.0512 0.1375 0.3671 0.078 Uiso 1 1 calc R . .
H24B H -0.0337 0.0639 0.3511 0.078 Uiso 1 1 calc R . .
H24C H 0.0026 0.1202 0.3103 0.078 Uiso 1 1 calc R . .
C25 C 0.29574(17) -0.04748(15) 0.57302(15) 0.0347(7) Uani 1 1 d . . .
H25A H 0.3348 -0.0168 0.5841 0.042 Uiso 1 1 calc R . .
H25B H 0.3169 -0.0802 0.5445 0.042 Uiso 1 1 calc R . .
C26 C 0.2711(2) -0.08071(18) 0.63274(16) 0.0534(10) Uani 1 1 d . . .
H26A H 0.2486 -0.0492 0.6610 0.080 Uiso 1 1 calc R . .
H26B H 0.3129 -0.1004 0.6537 0.080 Uiso 1 1 calc R . .
H26C H 0.2356 -0.1141 0.6222 0.080 Uiso 1 1 calc R . .
C27 C 0.17422(17) -0.05201(15) 0.52314(16) 0.0382(8) Uani 1 1 d . . .
H27A H 0.1363 -0.0247 0.5037 0.046 Uiso 1 1 calc R . .
H27B H 0.1543 -0.0698 0.5628 0.046 Uiso 1 1 calc R . .
C28 C 0.19218(18) -0.10624(16) 0.47913(18) 0.0468(9) Uani 1 1 d . . .
H28A H 0.2172 -0.0892 0.4419 0.070 Uiso 1 1 calc R . .
H28B H 0.1473 -0.1278 0.4661 0.070 Uiso 1 1 calc R . .
H28C H 0.2238 -0.1371 0.5007 0.070 Uiso 1 1 calc R . .
Hf1 Hf 0.289265(6) 0.060124(5) 0.457189(5) 0.02045(4) Uani 1 1 d . . .
N1 N 0.23859(13) -0.01197(11) 0.53782(10) 0.0274(5) Uani 1 1 d . . .
H1 H 0.2209 0.0166 0.5679 0.033 Uiso 1 1 calc R . .
O1 O 0.30389(10) 0.11046(10) 0.53468(8) 0.0286(4) Uani 1 1 d . . .
O2 O 0.32818(11) 0.12218(9) 0.39658(9) 0.0321(5) Uani 1 1 d . . .
O3 O 0.35524(10) -0.01101(9) 0.43960(9) 0.0278(4) Uani 1 1 d . . .
O4 O 0.19123(10) 0.05367(9) 0.42187(10) 0.0310(5) Uani 1 1 d . . .
Si1 Si 0.30308(4) 0.15302(4) 0.59948(4) 0.02935(18) Uani 1 1 d . . .
Si2 Si 0.34870(4) 0.18252(4) 0.35155(4) 0.03041(18) Uani 1 1 d . . .
Si3 Si 0.41125(4) -0.06349(4) 0.40985(4) 0.03054(18) Uani 1 1 d . . .
Si4 Si 0.12403(4) 0.05287(4) 0.37152(4) 0.03330(19) Uani 1 1 d . . .

loop_
_atom_site_aniso_label
_atom_site_aniso_U_11
_atom_site_aniso_U_22
_atom_site_aniso_U_33
_atom_site_aniso_U_23
_atom_site_aniso_U_13
_atom_site_aniso_U_12
C1 0.052(2) 0.063(3) 0.058(2) -0.0291(19) 0.0201(18) -0.0267(19)
C2 0.0392(19) 0.066(2) 0.0309(19) -0.0058(16) 0.0021(15) 0.0154(17)
C3 0.0366(17) 0.0293(16) 0.0302(16) -0.0038(12) -0.0002(13) 0.0059(13)
C4 0.045(2) 0.045(2) 0.041(2) -0.0165(15) 0.0039(15) 0.0077(16)
C5 0.0279(16) 0.048(2) 0.055(2) -0.0156(17) 0.0018(15) 0.0046(14)
C6 0.081(3) 0.057(3) 0.050(3) 0.0103(19) -0.006(2) 0.022(2)
C7 0.049(2) 0.052(2) 0.0321(19) 0.0082(15) 0.0013(15) -0.0070(17)
C8 0.047(2) 0.039(2) 0.073(3) 0.0060(18) 0.0113(18) 0.0031(16)
C9 0.0366(17) 0.0386(18) 0.0408(19) -0.0003(15) 0.0019(14) -0.0041(14)
C10 0.0366(19) 0.063(3) 0.070(3) -0.009(2) 0.0039(18) -0.0007(17)
C11 0.053(2) 0.057(3) 0.061(3) -0.0148(19) -0.0112(19) -0.0024(19)
C12 0.063(3) 0.076(3) 0.095(4) 0.033(3) -0.005(2) -0.040(2)
C13 0.085(3) 0.049(2) 0.054(3) 0.0113(18) 0.014(2) 0.036(2)
C14 0.0278(19) 0.106(4) 0.085(3) -0.056(3) -0.0035(19) 0.007(2)
C15 0.0374(17) 0.0319(18) 0.0308(17) -0.0052(13) 0.0012(13) 0.0060(13)
C16 0.070(3) 0.063(3) 0.045(2) -0.0273(19) -0.0038(19) 0.022(2)
C17 0.167(5) 0.051(3) 0.041(2) 0.0047(19) 0.035(3) -0.005(3)
C18 0.050(2) 0.105(4) 0.052(3) -0.034(2) -0.016(2) 0.007(2)
C19 0.046(2) 0.139(4) 0.031(2) 0.012(2) 0.0002(17) 0.007(2)
C20 0.055(2) 0.050(2) 0.079(3) -0.025(2) -0.030(2) 0.0077(19)
C21 0.0265(15) 0.0394(19) 0.0400(19) -0.0022(14) -0.0069(13) 0.0008(13)
C22 0.055(3) 0.042(2) 0.139(4) -0.002(3) -0.010(3) 0.000(2)
C23 0.040(2) 0.076(3) 0.039(2) -0.0090(18) -0.0004(16) 0.0121(19)
C24 0.0307(18) 0.077(3) 0.048(2) -0.0006(19) -0.0091(15) 0.0160(17)
C25 0.0435(18) 0.0345(18) 0.0261(16) 0.0057(13) -0.0018(14) 0.0029(14)
C26 0.079(3) 0.047(2) 0.035(2) 0.0122(16) -0.0024(19) -0.0021(19)
C27 0.0316(17) 0.039(2) 0.0437(19) 0.0071(15) 0.0036(14) -0.0060(14)
C28 0.043(2) 0.0316(19) 0.065(2) 0.0015(17) -0.0069(17) -0.0084(15)
Hf1 0.02020(6) 0.02139(6) 0.01977(6) -0.00046(4) 0.00273(4) 0.00094(4)
N1 0.0290(12) 0.0256(13) 0.0277(13) 0.0006(10) 0.0012(10) -0.0017(10)
O1 0.0328(11) 0.0281(11) 0.0248(11) -0.0053(8) 0.0042(8) -0.0021(8)
O2 0.0369(12) 0.0314(12) 0.0281(11) 0.0029(9) 0.0081(9) -0.0039(9)
O3 0.0257(10) 0.0280(11) 0.0298(11) -0.0030(8) 0.0039(8) 0.0051(8)
O4 0.0243(10) 0.0386(13) 0.0301(12) 0.0027(9) -0.0039(8) 0.0015(8)
Si1 0.0283(4) 0.0346(5) 0.0251(4) -0.0076(3) 0.0034(3) -0.0038(3)
Si2 0.0321(4) 0.0289(4) 0.0302(4) 0.0039(3) 0.0044(3) -0.0029(3)
Si3 0.0253(4) 0.0351(5) 0.0312(5) -0.0081(4) -0.0005(3) 0.0090(4)
Si4 0.0254(4) 0.0461(5) 0.0284(4) 0.0003(4) -0.0027(3) 0.0027(4)

loop_
_atom_type_symbol
_atom_type_description
_atom_type_scat_dispersion_real
_atom_type_scat_dispersion_imag
_atom_type_scat_source
C C 0.0033 0.0016 'International Tables Vol C Tables 4.2.6.8 and 6.1.1.4'
H H 0.0000 0.0000 'International Tables Vol C Tables 4.2.6.8 and 6.1.1.4'
O O 0.0106 0.0060 'International Tables Vol C Tables 4.2.6.8 and 6.1.1.4'
Si Si 0.0817 0.0704 'International Tables Vol C Tables 4.2.6.8 and 6.1.1.4'
Hf Hf -0.5830 6.1852 'International Tables Vol C Tables 4.2.6.8 and 6.1.1.4'
N N 0.0061 0.0033 'International Tables Vol C Tables 4.2.6.8 and 6.1.1.4'

loop_
_geom_angle_atom_site_label_1
_geom_angle_atom_site_label_2
_geom_angle_atom_site_label_3
_geom_angle
_geom_angle_site_symmetry_1
_geom_angle_site_symmetry_3
_geom_angle_publ_flag
C6 C3 C5 109.3(3) . . ?
C6 C3 C4 108.5(3) . . ?
C5 C3 C4 109.0(3) . . ?
C6 C3 Si1 109.5(2) . . ?
C5 C3 Si1 109.6(2) . . ?
C4 C3 Si1 110.9(2) . . ?
C11 C9 C10 108.0(3) . . ?
C11 C9 C12 109.8(3) . . ?
C10 C9 C12 109.5(3) . . ?
C11 C9 Si2 109.8(2) . . ?
C10 C9 Si2 110.1(2) . . ?
C12 C9 Si2 109.6(2) . . ?
C17 C15 C18 108.3(3) . . ?
C17 C15 C16 109.2(3) . . ?
C18 C15 C16 108.5(3) . . ?
C17 C15 Si3 110.3(2) . . ?
C18 C15 Si3 108.9(2) . . ?
C16 C15 Si3 111.5(2) . . ?
C23 C21 C22 108.4(3) . . ?
C23 C21 C24 108.2(3) . . ?
C22 C21 C24 108.2(3) . . ?
C23 C21 Si4 110.7(2) . . ?
C22 C21 Si4 110.7(2) . . ?
C24 C21 Si4 110.6(2) . . ?
N1 C25 C26 115.7(3) . . ?
N1 C27 C28 112.1(3) . . ?
O3 Hf1 O2 98.41(8) . . ?
O3 Hf1 O4 116.71(8) . . ?
O2 Hf1 O4 97.59(8) . . ?
O3 Hf1 O1 118.55(8) . . ?
O2 Hf1 O1 98.47(8) . . ?
O4 Hf1 O1 118.81(8) . . ?
O3 Hf1 N1 84.67(8) . . ?
O2 Hf1 N1 176.31(8) . . ?
O4 Hf1 N1 82.74(8) . . ?
O1 Hf1 N1 78.22(8) . . ?
C27 N1 C25 113.2(2) . . ?
C27 N1 Hf1 120.05(18) . . ?
C25 N1 Hf1 112.51(17) . . ?
Si1 O1 Hf1 171.59(12) . . ?
Si2 O2 Hf1 169.20(13) . . ?
Si3 O3 Hf1 167.64(12) . . ?
Si4 O4 Hf1 161.46(13) . . ?
O1 Si1 C1 110.88(13) . . ?
O1 Si1 C2 110.38(13) . . ?
C1 Si1 C2 107.85(18) . . ?
O1 Si1 C3 108.37(12) . . ?
C1 Si1 C3 110.34(16) . . ?
C2 Si1 C3 109.01(14) . . ?
O2 Si2 C8 109.39(14) . . ?
O2 Si2 C7 111.27(13) . . ?
C8 Si2 C7 108.41(17) . . ?
O2 Si2 C9 109.33(13) . . ?
C8 Si2 C9 109.77(16) . . ?
C7 Si2 C9 108.64(15) . . ?
O3 Si3 C14 110.59(14) . . ?
O3 Si3 C13 110.13(14) . . ?
C14 Si3 C13 107.8(2) . . ?
O3 Si3 C15 109.21(12) . . ?
C14 Si3 C15 109.62(18) . . ?
C13 Si3 C15 109.48(16) . . ?
O4 Si4 C19 109.68(15) . . ?
O4 Si4 C20 110.63(14) . . ?
C19 Si4 C20 106.8(2) . . ?
O4 Si4 C21 109.90(12) . . ?
C19 Si4 C21 110.17(17) . . ?
C20 Si4 C21 109.57(15) . . ?

loop_
_geom_bond_atom_site_label_1
_geom_bond_atom_site_label_2
_geom_bond_distance
_geom_bond_site_symmetry_2
_geom_bond_publ_flag
C1 Si1 1.858(3) . ?
C2 Si1 1.861(3) . ?
C3 C6 1.531(4) . ?
C3 C5 1.539(4) . ?
C3 C4 1.542(4) . ?
C3 Si1 1.882(3) . ?
C7 Si2 1.859(3) . ?
C8 Si2 1.852(3) . ?
C9 C11 1.528(5) . ?
C9 C10 1.534(5) . ?
C9 C12 1.539(5) . ?
C9 Si2 1.888(3) . ?
C13 Si3 1.859(4) . ?
C14 Si3 1.849(3) . ?
C15 C17 1.513(5) . ?
C15 C18 1.523(5) . ?
C15 C16 1.525(4) . ?
C15 Si3 1.879(3) . ?
C19 Si4 1.851(4) . ?
C20 Si4 1.859(4) . ?
C21 C23 1.525(4) . ?
C21 C22 1.532(5) . ?
C21 C24 1.534(4) . ?
C21 Si4 1.876(3) . ?
C25 N1 1.487(4) . ?
C25 C26 1.512(4) . ?
C27 N1 1.482(4) . ?
C27 C28 1.501(5) . ?
Hf1 O3 1.9507(18) . ?
Hf1 O2 1.9571(19) . ?
Hf1 O4 1.9600(19) . ?
Hf1 O1 1.9663(18) . ?
Hf1 N1 2.458(2) . ?
O1 Si1 1.6343(19) . ?
O2 Si2 1.621(2) . ?
O3 Si3 1.6290(19) . ?
O4 Si4 1.635(2) . ?

loop_
_geom_torsion_atom_site_label_1
_geom_torsion_atom_site_label_2
_geom_torsion_atom_site_label_3
_geom_torsion_atom_site_label_4
_geom_torsion
_geom_torsion_site_symmetry_1
_geom_torsion_site_symmetry_2
_geom_torsion_site_symmetry_3
_geom_torsion_site_symmetry_4
_geom_torsion_publ_flag
C28 C27 N1 C25 -64.6(3) . . . . ?
C28 C27 N1 Hf1 72.1(3) . . . . ?
C26 C25 N1 C27 -53.5(4) . . . . ?
C26 C25 N1 Hf1 166.4(2) . . . . ?
O3 Hf1 N1 C27 -95.3(2) . . . . ?
O2 Hf1 N1 C27 118.0(12) . . . . ?
O4 Hf1 N1 C27 22.6(2) . . . . ?
O1 Hf1 N1 C27 144.1(2) . . . . ?
O3 Hf1 N1 C25 41.73(19) . . . . ?
O2 Hf1 N1 C25 -105.0(12) . . . . ?
O4 Hf1 N1 C25 159.6(2) . . . . ?
O1 Hf1 N1 C25 -78.91(19) . . . . ?
O3 Hf1 O1 Si1 -144.3(9) . . . . ?
O2 Hf1 O1 Si1 111.3(9) . . . . ?
O4 Hf1 O1 Si1 7.7(9) . . . . ?
N1 Hf1 O1 Si1 -67.1(9) . . . . ?
O3 Hf1 O2 Si2 -179(100) . . . . ?
O4 Hf1 O2 Si2 62.2(7) . . . . ?
O1 Hf1 O2 Si2 -58.6(7) . . . . ?
N1 Hf1 O2 Si2 -32.8(18) . . . . ?
O2 Hf1 O3 Si3 -27.8(6) . . . . ?
O4 Hf1 O3 Si3 75.2(6) . . . . ?
O1 Hf1 O3 Si3 -132.2(6) . . . . ?
N1 Hf1 O3 Si3 154.3(6) . . . . ?
O3 Hf1 O4 Si4 -72.2(4) . . . . ?
O2 Hf1 O4 Si4 31.2(4) . . . . ?
O1 Hf1 O4 Si4 135.2(4) . . . . ?
N1 Hf1 O4 Si4 -152.5(4) . . . . ?
Hf1 O1 Si1 C1 -135.8(9) . . . . ?
Hf1 O1 Si1 C2 104.8(9) . . . . ?
Hf1 O1 Si1 C3 -14.5(9) . . . . ?
C6 C3 Si1 O1 -64.4(3) . . . . ?
C5 C3 Si1 O1 55.5(2) . . . . ?
C4 C3 Si1 O1 176.0(2) . . . . ?
C6 C3 Si1 C1 57.2(3) . . . . ?
C5 C3 Si1 C1 177.1(2) . . . . ?
C4 C3 Si1 C1 -62.5(3) . . . . ?
C6 C3 Si1 C2 175.5(2) . . . . ?
C5 C3 Si1 C2 -64.6(3) . . . . ?
C4 C3 Si1 C2 55.8(3) . . . . ?
Hf1 O2 Si2 C8 -1.9(8) . . . . ?
Hf1 O2 Si2 C7 -121.6(7) . . . . ?
Hf1 O2 Si2 C9 118.4(7) . . . . ?
C11 C9 Si2 O2 -61.3(3) . . . . ?
C10 C9 Si2 O2 57.5(3) . . . . ?
C12 C9 Si2 O2 178.0(3) . . . . ?
C11 C9 Si2 C8 58.7(3) . . . . ?
C10 C9 Si2 C8 177.5(2) . . . . ?
C12 C9 Si2 C8 -62.0(3) . . . . ?
C11 C9 Si2 C7 177.1(2) . . . . ?
C10 C9 Si2 C7 -64.1(3) . . . . ?
C12 C9 Si2 C7 56.4(3) . . . . ?
Hf1 O3 Si3 C14 91.0(6) . . . . ?
Hf1 O3 Si3 C13 -150.0(6) . . . . ?
Hf1 O3 Si3 C15 -29.7(6) . . . . ?
C17 C15 Si3 O3 67.4(3) . . . . ?
C18 C15 Si3 O3 -51.3(3) . . . . ?
C16 C15 Si3 O3 -171.1(2) . . . . ?
C17 C15 Si3 C14 -53.9(3) . . . . ?
C18 C15 Si3 C14 -172.6(3) . . . . ?
C16 C15 Si3 C14 67.6(3) . . . . ?
C17 C15 Si3 C13 -171.9(3) . . . . ?
C18 C15 Si3 C13 69.3(3) . . . . ?
C16 C15 Si3 C13 -50.4(3) . . . . ?
Hf1 O4 Si4 C19 -6.1(5) . . . . ?
Hf1 O4 Si4 C20 111.5(4) . . . . ?
Hf1 O4 Si4 C21 -127.3(4) . . . . ?
C23 C21 Si4 O4 -58.4(3) . . . . ?
C22 C21 Si4 O4 61.8(3) . . . . ?
C24 C21 Si4 O4 -178.3(2) . . . . ?
C23 C21 Si4 C19 -179.4(3) . . . . ?
C22 C21 Si4 C19 -59.1(3) . . . . ?
C24 C21 Si4 C19 60.8(3) . . . . ?
C23 C21 Si4 C20 63.4(3) . . . . ?
C22 C21 Si4 C20 -176.4(3) . . . . ?
C24 C21 Si4 C20 -56.5(3) . . . . ?
